data_7059386
loop_
_publ_author_name
'Tang, Jie'
'Yang, Hongwei'
'Xiong, Hualin'
'Hu, Wei'
'Lei, Caijin'
'Cheng, Guangbin'

_publ_section_title
;
 Combining the furoxanylhydrazone framework with various energetic
 functionalities to prepare new insensitive energetic materials with
 3D-cube layer stacking
;
_journal_issue 15
_journal_name_full 'New Journal of Chemistry'
_journal_page_first 5895
_journal_page_last 5902
_journal_paper_doi 10.1039/D0NJ00541J
_journal_volume 44
_journal_year 2020
_chemical_formula_moiety 'Cl O4, C6 H9 N8 O2'
_chemical_formula_sum 'C6 H9 Cl N8 O6'
_chemical_formula_weight 324.66
_space_group_crystal_system monoclinic
_space_group_IT_number 14
_space_group_name_Hall '-P 2ybc'
_space_group_name_H-M_alt 'P 1 21/c 1'
_atom_sites_solution_hydrogens mixed
_atom_sites_solution_primary dual
_audit_creation_date 2020-03-04
_audit_creation_method
;
Olex2 1.2
(compiled 2018.05.29 svn.r3508 for OlexSys, GUI svn.r5506)
;
_audit_update_record
;
2020-03-04 deposited with the CCDC.	2020-03-10 downloaded from the CCDC.
;
_cell_angle_alpha 90
_cell_angle_beta 103.913(2)
_cell_angle_gamma 90
_cell_formula_units_Z 4
_cell_length_a 15.9751(9)
_cell_length_b 5.4951(3)
_cell_length_c 14.4991(9)
_cell_measurement_reflns_used 8285
_cell_measurement_temperature 100
_cell_measurement_theta_max 27.48
_cell_measurement_theta_min 2.63
_cell_volume 1235.46(12)
_computing_cell_refinement 'SAINT V8.38A (?, 2016)'
_computing_data_collection 'Bruker APEX2'
_computing_data_reduction 'SAINT V8.38A (?, 2016)'
_computing_molecular_graphics 'Olex2 (Dolomanov et al., 2009)'
_computing_publication_material 'Olex2 (Dolomanov et al., 2009)'
_computing_structure_refinement 'ShelXL (Sheldrick, 2015)'
_computing_structure_solution 'ShelXT (Sheldrick, 2015)'
_diffrn_ambient_temperature 100.0
_diffrn_measured_fraction_theta_full 0.992
_diffrn_measured_fraction_theta_max 0.993
_diffrn_measurement_device_type 'Bruker APEX-II CCD'
_diffrn_measurement_method '\f and \w scans'
_diffrn_radiation_type MoK\a
_diffrn_radiation_wavelength 0.71073
_diffrn_reflns_av_R_equivalents 0.0344
_diffrn_reflns_av_unetI/netI 0.0275
_diffrn_reflns_Laue_measured_fraction_full 0.992
_diffrn_reflns_Laue_measured_fraction_max 0.993
_diffrn_reflns_limit_h_max 20
_diffrn_reflns_limit_h_min -20
_diffrn_reflns_limit_k_max 6
_diffrn_reflns_limit_k_min -7
_diffrn_reflns_limit_l_max 18
_diffrn_reflns_limit_l_min -18
_diffrn_reflns_number 14034
_diffrn_reflns_point_group_measured_fraction_full 0.992
_diffrn_reflns_point_group_measured_fraction_max 0.993
_diffrn_reflns_theta_full 25.242
_diffrn_reflns_theta_max 27.517
_diffrn_reflns_theta_min 2.627
_exptl_absorpt_coefficient_mu 0.358
_exptl_absorpt_correction_T_max 0.7456
_exptl_absorpt_correction_T_min 0.6456
_exptl_absorpt_correction_type multi-scan
_exptl_absorpt_process_details
;
SADABS-2016/2 (Bruker,2016/2) was used for absorption correction.
wR2(int) was 0.1184 before and 0.0509 after correction.
The Ratio of minimum to maximum transmission is 0.8659.
The \l/2 correction factor is Not present.
;
_exptl_crystal_colour colourless
_exptl_crystal_colour_primary colourless
_exptl_crystal_density_diffrn 1.745
_exptl_crystal_description needle
_exptl_crystal_F_000 664
_exptl_crystal_size_max 0.4
_exptl_crystal_size_mid 0.08
_exptl_crystal_size_min 0.05
_refine_diff_density_max 0.311
_refine_diff_density_min -0.500
_refine_diff_density_rms 0.054
_refine_ls_extinction_method none
_refine_ls_goodness_of_fit_ref 1.077
_refine_ls_hydrogen_treatment mixed
_refine_ls_matrix_type full
_refine_ls_number_parameters 219
_refine_ls_number_reflns 2821
_refine_ls_number_restraints 15
_refine_ls_restrained_S_all 1.075
_refine_ls_R_factor_all 0.0415
_refine_ls_R_factor_gt 0.0338
_refine_ls_shift/su_max 0.000
_refine_ls_shift/su_mean 0.000
_refine_ls_structure_factor_coef Fsqd
_refine_ls_weighting_details 'w=1/[\s^2^(Fo^2^)+(0.0171P)^2^+1.2949P] where P=(Fo^2^+2Fc^2^)/3'
_refine_ls_weighting_scheme calc
_refine_ls_wR_factor_gt 0.0719
_refine_ls_wR_factor_ref 0.0759
_reflns_Friedel_coverage 0.000
_reflns_number_gt 2461
_reflns_number_total 2821
_reflns_threshold_expression 'I > 2\s(I)'
_cod_data_source_file d0nj00541j2.cif
_cod_data_source_block ff
_cod_depositor_comments
;Adding full bibliography for 7059382--7059386.cif.

 Adding full bibliography for 7059382--7059386.cif.
;
_cod_database_code 7059386
_shelx_shelxl_version_number 2018/3
_shelx_space_group_comment
;
The symmetry employed for this shelxl refinement is uniquely defined
by the following loop, which should always be used as a source of
symmetry information in preference to the above space-group names.
They are only intended as comments.
;
_shelx_estimated_absorpt_t_max 0.982
_shelx_estimated_absorpt_t_min 0.870
_olex2_refinement_description
;
1. Fixed Uiso
 At 1.2 times of:
  All C(H) groups
 At 1.5 times of:
  All C(H,H,H) groups
2. Restrained distances
 C6-H6AA \\sim C6-H6BE \\sim C6-H6AC \\sim C6-H6BD \\sim C6-H6AB \\sim C6-H6BF
 with sigma of 0.02
3. Others
 Fixed Sof: H6BD(0.5) H6BE(0.5) H6BF(0.5) H6AA(0.5) H6AB(0.5) H6AC(0.5)
4.a Aromatic/amide H refined with riding coordinates:
 C3(H3), C1(H1)
4.b Idealised Me refined as rotating group:
 C6(H6BD,H6BE,H6BF)
;
_olex2_submission_special_instructions 'No special instructions were received'

loop_
_space_group_symop_operation_xyz
'x, y, z'
'-x, y+1/2, -z+1/2'
'-x, -y, -z'
'x, -y-1/2, z-1/2'

loop_
_atom_site_label
_atom_site_type_symbol
_atom_site_fract_x
_atom_site_fract_y
_atom_site_fract_z
_atom_site_U_iso_or_equiv
_atom_site_adp_type
_atom_site_occupancy
_atom_site_site_symmetry_order
_atom_site_calc_flag
_atom_site_refinement_flags_posn
_atom_site_refinement_flags_adp
_atom_site_refinement_flags_occupancy
_atom_site_disorder_assembly
_atom_site_disorder_group
Cl00 Cl 0.38398(2) 0.02417(7) 0.31720(3) 0.01594(11) Uani 1 1 d . . . . .
O6 O -0.06148(7) 0.6515(2) 0.03167(8) 0.0175(3) Uani 1 1 d . . . . .
O5 O -0.02239(7) 0.3969(2) 0.15831(8) 0.0173(3) Uani 1 1 d . . . . .
O4 O 0.38299(8) -0.1161(2) 0.40180(8) 0.0235(3) Uani 1 1 d . . . . .
O1 O 0.43671(8) -0.0995(2) 0.26426(8) 0.0238(3) Uani 1 1 d . . . . .
O2 O 0.41933(8) 0.2604(2) 0.34517(9) 0.0272(3) Uani 1 1 d . . . . .
O3 O 0.29770(8) 0.0479(2) 0.26000(10) 0.0275(3) Uani 1 1 d . . . . .
N2 N 0.36907(8) 0.2640(3) 0.56474(9) 0.0144(3) Uani 1 1 d . . . . .
N6 N 0.19867(8) 0.4385(3) 0.36969(9) 0.0153(3) Uani 1 1 d . . . . .
N8 N -0.00462(8) 0.5962(3) 0.10397(9) 0.0141(3) Uani 1 1 d . . . . .
N5 N 0.27648(9) 0.4662(3) 0.43400(10) 0.0163(3) Uani 1 1 d . . . . .
N4 N 0.24023(9) 0.1291(3) 0.52008(10) 0.0175(3) Uani 1 1 d . . . . .
N3 N 0.28096(9) -0.0172(3) 0.59544(10) 0.0208(3) Uani 1 1 d . . . . .
N1 N 0.43951(9) 0.4167(3) 0.56446(11) 0.0172(3) Uani 1 1 d . . . . .
N7 N 0.04788(8) 0.3685(3) 0.23407(10) 0.0176(3) Uani 1 1 d . . . . .
C2 C 0.29327(10) 0.2966(3) 0.50193(11) 0.0143(3) Uani 1 1 d . . . . .
C4 C 0.10364(10) 0.5368(3) 0.22495(11) 0.0136(3) Uani 1 1 d . . . . .
C3 C 0.18633(10) 0.5664(3) 0.29460(11) 0.0152(3) Uani 1 1 d . . . . .
H3 H 0.228887 0.676611 0.284037 0.018 Uiso 1 1 calc R . . . .
C5 C 0.07262(10) 0.6813(3) 0.14294(11) 0.0142(3) Uani 1 1 d . . . . .
C1 C 0.35853(11) 0.0681(3) 0.62015(12) 0.0179(3) Uani 1 1 d . . . . .
H1 H 0.402691 0.003805 0.670178 0.021 Uiso 1 1 calc R . . . .
C6 C 0.10988(11) 0.8894(3) 0.10187(13) 0.0196(4) Uani 1 1 d D . . . .
H6BD H 0.089609 0.886068 0.032492 0.029 Uiso 0.5 1 calc DGR . P A 2
H6BE H 0.172948 0.878088 0.119605 0.029 Uiso 0.5 1 calc DGR . P A 2
H6BF H 0.091784 1.041880 0.126288 0.029 Uiso 0.5 1 calc DGR . P A 2
H5 H 0.3161(13) 0.551(4) 0.4233(13) 0.017(5) Uiso 1 1 d . . . . .
H4 H 0.1864(14) 0.117(4) 0.4938(14) 0.024(5) Uiso 1 1 d . . . . .
H1A H 0.4575(14) 0.481(4) 0.6215(16) 0.030(6) Uiso 1 1 d . . . . .
H1B H 0.4813(14) 0.328(4) 0.5550(15) 0.029(6) Uiso 1 1 d . . . . .
H6AA H 0.153(2) 0.970(8) 0.151(2) 0.028(11) Uiso 0.5 1 d D . P B 1
H6AB H 0.0651(18) 1.009(6) 0.079(3) 0.017(10) Uiso 0.5 1 d D . P C 1
H6AC H 0.129(3) 0.846(8) 0.045(2) 0.033(13) Uiso 0.5 1 d D . P D 1

loop_
_atom_site_aniso_label
_atom_site_aniso_U_11
_atom_site_aniso_U_22
_atom_site_aniso_U_33
_atom_site_aniso_U_23
_atom_site_aniso_U_13
_atom_site_aniso_U_12
Cl00 0.01327(18) 0.0171(2) 0.0174(2) -0.00177(15) 0.00352(14) -0.00245(15)
O6 0.0113(5) 0.0260(6) 0.0129(5) 0.0018(5) -0.0015(4) 0.0045(5)
O5 0.0133(5) 0.0214(6) 0.0153(6) 0.0037(5) -0.0002(4) -0.0033(5)
O4 0.0267(6) 0.0271(7) 0.0186(6) 0.0015(5) 0.0091(5) -0.0034(5)
O1 0.0259(6) 0.0287(7) 0.0187(6) -0.0015(5) 0.0093(5) 0.0053(6)
O2 0.0279(7) 0.0241(7) 0.0307(7) -0.0078(6) 0.0092(6) -0.0119(6)
O3 0.0145(6) 0.0265(7) 0.0372(8) 0.0045(6) -0.0021(5) -0.0024(5)
N2 0.0106(6) 0.0187(7) 0.0128(6) 0.0007(5) 0.0007(5) -0.0012(5)
N6 0.0098(6) 0.0204(7) 0.0139(6) 0.0005(6) -0.0007(5) -0.0001(5)
N8 0.0134(6) 0.0171(7) 0.0117(6) 0.0007(5) 0.0029(5) 0.0024(5)
N5 0.0096(6) 0.0222(8) 0.0153(7) 0.0029(6) -0.0004(5) -0.0038(6)
N4 0.0114(7) 0.0219(8) 0.0167(7) 0.0038(6) -0.0013(5) -0.0034(6)
N3 0.0182(7) 0.0233(8) 0.0182(7) 0.0056(6) -0.0010(6) -0.0019(6)
N1 0.0102(6) 0.0233(8) 0.0172(7) 0.0002(6) 0.0015(5) -0.0051(6)
N7 0.0136(6) 0.0221(7) 0.0142(7) 0.0030(6) -0.0023(5) -0.0016(6)
C2 0.0126(7) 0.0177(8) 0.0120(7) -0.0019(6) 0.0018(6) 0.0000(6)
C4 0.0132(7) 0.0148(8) 0.0128(7) 0.0004(6) 0.0030(6) 0.0004(6)
C3 0.0119(7) 0.0176(8) 0.0154(8) -0.0004(6) 0.0020(6) -0.0016(6)
C5 0.0116(7) 0.0169(8) 0.0139(7) -0.0017(6) 0.0026(6) 0.0022(6)
C1 0.0171(8) 0.0208(9) 0.0144(8) 0.0031(7) 0.0012(6) -0.0007(7)
C6 0.0188(8) 0.0184(8) 0.0207(9) 0.0048(7) 0.0031(7) 0.0004(7)

loop_
_atom_type_symbol
_atom_type_description
_atom_type_scat_dispersion_real
_atom_type_scat_dispersion_imag
_atom_type_scat_source
C C 0.0033 0.0016 'International Tables Vol C Tables 4.2.6.8 and 6.1.1.4'
H H 0.0000 0.0000 'International Tables Vol C Tables 4.2.6.8 and 6.1.1.4'
Cl Cl 0.1484 0.1585 'International Tables Vol C Tables 4.2.6.8 and 6.1.1.4'
N N 0.0061 0.0033 'International Tables Vol C Tables 4.2.6.8 and 6.1.1.4'
O O 0.0106 0.0060 'International Tables Vol C Tables 4.2.6.8 and 6.1.1.4'

loop_
_geom_angle_atom_site_label_1
_geom_angle_atom_site_label_2
_geom_angle_atom_site_label_3
_geom_angle
_geom_angle_site_symmetry_1
_geom_angle_site_symmetry_3
_geom_angle_publ_flag
O1 Cl00 O4 109.05(8) . . ?
O2 Cl00 O4 108.96(8) . . ?
O2 Cl00 O1 109.70(8) . . ?
O3 Cl00 O4 109.43(8) . . ?
O3 Cl00 O1 109.82(8) . . ?
O3 Cl00 O2 109.86(8) . . ?
N7 O5 N8 107.28(11) . . ?
C2 N2 N1 120.77(13) . . ?
C2 N2 C1 106.47(13) . . ?
C1 N2 N1 132.76(13) . . ?
C3 N6 N5 116.73(14) . . ?
O6 N8 O5 116.90(12) . . ?
O6 N8 C5 133.88(14) . . ?
C5 N8 O5 109.21(12) . . ?
N6 N5 H5 122.8(13) . . ?
C2 N5 N6 114.36(14) . . ?
C2 N5 H5 120.3(13) . . ?
N3 N4 H4 122.4(14) . . ?
C2 N4 N3 111.06(13) . . ?
C2 N4 H4 126.3(14) . . ?
C1 N3 N4 104.20(14) . . ?
N2 N1 H1A 108.4(14) . . ?
N2 N1 H1B 108.2(15) . . ?
H1A N1 H1B 106.6(19) . . ?
C4 N7 O5 106.41(13) . . ?
N5 C2 N2 125.63(15) . . ?
N4 C2 N2 106.85(14) . . ?
N4 C2 N5 127.52(14) . . ?
N7 C4 C3 122.00(14) . . ?
N7 C4 C5 111.76(14) . . ?
C5 C4 C3 126.23(14) . . ?
N6 C3 C4 117.20(14) . . ?
N6 C3 H3 121.4 . . ?
C4 C3 H3 121.4 . . ?
N8 C5 C4 105.31(14) . . ?
N8 C5 C6 121.98(14) . . ?
C4 C5 C6 132.70(14) . . ?
N2 C1 H1 124.3 . . ?
N3 C1 N2 111.41(14) . . ?
N3 C1 H1 124.3 . . ?
C5 C6 H6BD 109.5 . . ?
C5 C6 H6BE 109.5 . . ?
C5 C6 H6BF 109.5 . . ?
C5 C6 H6AA 110(2) . . ?
C5 C6 H6AB 109(2) . . ?
C5 C6 H6AC 113(3) . . ?
H6BD C6 H6BE 109.5 . . ?
H6BD C6 H6BF 109.5 . . ?
H6BE C6 H6BF 109.5 . . ?
H6AA C6 H6AB 106(3) . . ?
H6AA C6 H6AC 115(3) . . ?
H6AB C6 H6AC 104(3) . . ?

loop_
_geom_bond_atom_site_label_1
_geom_bond_atom_site_label_2
_geom_bond_distance
_geom_bond_site_symmetry_2
_geom_bond_publ_flag
Cl00 O4 1.4519(13) . ?
Cl00 O1 1.4394(12) . ?
Cl00 O2 1.4349(13) . ?
Cl00 O3 1.4335(12) . ?
O6 N8 1.2484(16) . ?
O5 N8 1.4171(17) . ?
O5 N7 1.3777(16) . ?
N2 N1 1.4047(18) . ?
N2 C2 1.341(2) . ?
N2 C1 1.378(2) . ?
N6 N5 1.3712(18) . ?
N6 C3 1.271(2) . ?
N8 C5 1.314(2) . ?
N5 C2 1.336(2) . ?
N5 H5 0.83(2) . ?
N4 N3 1.3862(19) . ?
N4 C2 1.319(2) . ?
N4 H4 0.85(2) . ?
N3 C1 1.292(2) . ?
N1 H1A 0.88(2) . ?
N1 H1B 0.87(2) . ?
N7 C4 1.312(2) . ?
C4 C3 1.466(2) . ?
C4 C5 1.417(2) . ?
C3 H3 0.9500 . ?
C5 C6 1.479(2) . ?
C1 H1 0.9500 . ?
C6 H6BD 0.9800 . ?
C6 H6BE 0.9800 . ?
C6 H6BF 0.9800 . ?
C6 H6AA 0.968(16) . ?
C6 H6AB 0.968(15) . ?
C6 H6AC 0.971(16) . ?

loop_
_geom_hbond_atom_site_label_D
_geom_hbond_atom_site_label_H
_geom_hbond_atom_site_label_A
_geom_hbond_distance_DH
_geom_hbond_distance_HA
_geom_hbond_distance_DA
_geom_hbond_angle_DHA
_geom_hbond_site_symmetry_A
_geom_hbond_publ_flag
N4 H4 O6 0.85(2) 1.95(2) 2.7752(17) 162(2) 2_545 yes
